data_1575912
loop_
_publ_author_name
'Chakrabarty, Aditya'
'Chatterjee, Ritwika'
'Mukherjee, Santanu'

_publ_section_title
;
 Enantioselective homocoupling of allenylic alcohols through divergent
 cooperative catalysis.
;
_journal_issue 43
_journal_name_full 'Chemical science'
_journal_page_first 20495
_journal_page_last 20506
_journal_paper_doi 10.1039/d5sc02831k
_journal_volume 16
_journal_year 2025
_chemical_absolute_configuration rm
_chemical_formula_moiety 'C22 H22 O S2'
_chemical_formula_sum 'C22 H22 O S2'
_chemical_formula_weight 366.51
_space_group_crystal_system orthorhombic
_space_group_IT_number 19
_space_group_name_Hall 'P 2ac 2ab'
_space_group_name_H-M_alt 'P 21 21 21'
_atom_sites_solution_hydrogens mixed
_audit_creation_date 2023-05-17
_audit_creation_method
;
Olex2 1.5
(compiled 2023.03.06 svn.rbb2c1857 for OlexSys, GUI svn.r6748)
;
_audit_update_record
;
2024-09-14 deposited with the CCDC.	2025-09-30 downloaded from the CCDC.
;
_cell_angle_alpha 90
_cell_angle_beta 90
_cell_angle_gamma 90
_cell_formula_units_Z 4
_cell_length_a 5.3502(15)
_cell_length_b 17.774(5)
_cell_length_c 19.868(6)
_cell_measurement_reflns_used 7596
_cell_measurement_temperature 100(2)
_cell_measurement_theta_max 21.70
_cell_measurement_theta_min 2.29
_cell_volume 1889.3(9)
_computing_cell_refinement 'Bruker SAINT'
_computing_data_collection 'Bruker APEX3'
_computing_data_reduction 'Bruker SAINT'
_computing_molecular_graphics 'Olex2 1.5 (Dolomanov et al., 2009)'
_computing_publication_material 'Olex2 1.5 (Dolomanov et al., 2009)'
_computing_structure_refinement 'SHELXL-2019/1 (Sheldrick, 2019)'
_computing_structure_solution 'SHELXS-97 (Sheldrick 2008)'
_diffrn_ambient_temperature 100(2)
_diffrn_measured_fraction_theta_full 1.000
_diffrn_measured_fraction_theta_max 0.990
_diffrn_measurement_device_type 'Bruker APEX-II CCD'
_diffrn_measurement_method '\f and \w scans'
_diffrn_radiation_type MoK\a
_diffrn_radiation_wavelength 0.71073
_diffrn_reflns_av_R_equivalents 0.1003
_diffrn_reflns_av_unetI/netI 0.0423
_diffrn_reflns_Laue_measured_fraction_full 1.000
_diffrn_reflns_Laue_measured_fraction_max 0.990
_diffrn_reflns_limit_h_max 6
_diffrn_reflns_limit_h_min -6
_diffrn_reflns_limit_k_max 22
_diffrn_reflns_limit_k_min -22
_diffrn_reflns_limit_l_max 24
_diffrn_reflns_limit_l_min -24
_diffrn_reflns_number 53845
_diffrn_reflns_point_group_measured_fraction_full 1.000
_diffrn_reflns_point_group_measured_fraction_max 0.987
_diffrn_reflns_theta_full 25.242
_diffrn_reflns_theta_max 26.628
_diffrn_reflns_theta_min 2.050
_exptl_absorpt_coefficient_mu 0.289
_exptl_crystal_colour colourless
_exptl_crystal_colour_primary colourless
_exptl_crystal_density_diffrn 1.289
_exptl_crystal_description block
_exptl_crystal_F_000 776
_refine_diff_density_max 0.202
_refine_diff_density_min -0.207
_refine_diff_density_rms 0.044
_refine_ls_abs_structure_details
;
 Flack x determined using 1342 quotients [(I+)-(I-)]/[(I+)+(I-)]
 (Parsons, Flack and Wagner, Acta Cryst. B69 (2013) 249-259).
;
_refine_ls_abs_structure_Flack 0.04(3)
_refine_ls_extinction_method none
_refine_ls_goodness_of_fit_ref 1.068
_refine_ls_hydrogen_treatment mixed
_refine_ls_matrix_type full
_refine_ls_number_parameters 284
_refine_ls_number_reflns 3926
_refine_ls_number_restraints 0
_refine_ls_restrained_S_all 1.068
_refine_ls_R_factor_all 0.0417
_refine_ls_R_factor_gt 0.0320
_refine_ls_shift/su_max 0.000
_refine_ls_shift/su_mean 0.000
_refine_ls_structure_factor_coef Fsqd
_refine_ls_weighting_details 'w=1/[\s^2^(Fo^2^)+(0.0346P)^2^+0.1368P] where P=(Fo^2^+2Fc^2^)/3'
_refine_ls_weighting_scheme calc
_refine_ls_wR_factor_gt 0.0684
_refine_ls_wR_factor_ref 0.0721
_reflns_Friedel_coverage 0.708
_reflns_Friedel_fraction_full 1.000
_reflns_Friedel_fraction_max 0.982
_reflns_number_gt 3452
_reflns_number_total 3926
_reflns_threshold_expression 'I > 2\s(I)'
_cod_data_source_file d5sc02831k2.cif
_cod_data_source_block ADC_VI_010
_cod_depositor_comments 'Adding full bibliography for 1575912.cif.'
_cod_database_code 1575912
_shelx_shelxl_version_number 2019/1
_shelx_space_group_comment
;
The symmetry employed for this shelxl refinement is uniquely defined
by the following loop, which should always be used as a source of
symmetry information in preference to the above space-group names.
They are only intended as comments.
;
_olex2_refinement_description
;
1.a Idealised Me refined as rotating group:
 C18(H18A,H18B,H18C)
;
_olex2_submission_special_instructions 'No special instructions were received'

loop_
_space_group_symop_operation_xyz
'x, y, z'
'-x+1/2, -y, z+1/2'
'-x, y+1/2, -z+1/2'
'x+1/2, -y+1/2, -z'

loop_
_atom_site_label
_atom_site_type_symbol
_atom_site_fract_x
_atom_site_fract_y
_atom_site_fract_z
_atom_site_U_iso_or_equiv
_atom_site_adp_type
_atom_site_occupancy
_atom_site_site_symmetry_order
_atom_site_calc_flag
_atom_site_refinement_flags_posn
_atom_site_refinement_flags_adp
_atom_site_refinement_flags_occupancy
_atom_site_disorder_assembly
_atom_site_disorder_group
S1 S 0.84357(12) 0.19321(4) 0.30614(3) 0.01974(16) Uani 1 1 d . . . . .
S2 S 0.44971(14) 0.42034(4) 0.93666(4) 0.02323(17) Uani 1 1 d . . . . .
O1 O 0.0084(4) 0.48099(10) 0.61796(9) 0.0236(4) Uani 1 1 d . . . . .
C1 C 0.5843(5) 0.36277(14) 0.46423(13) 0.0160(6) Uani 1 1 d . . . . .
H1 H 0.086(6) 0.5155(14) 0.8837(14) 0.024 Uiso 1 1 d . U . . .
C2 C 0.4368(5) 0.29948(14) 0.45060(13) 0.0173(5) Uani 1 1 d . . . . .
C3 C 0.5073(5) 0.24821(14) 0.40141(13) 0.0183(6) Uani 1 1 d . . . . .
C4 C 0.7272(5) 0.25847(14) 0.36498(13) 0.0170(6) Uani 1 1 d . . . . .
C5 C 0.8739(5) 0.32191(14) 0.37804(13) 0.0187(6) Uani 1 1 d . . . . .
C6 C 0.8027(5) 0.37246(14) 0.42739(13) 0.0183(6) Uani 1 1 d . . . . .
C7 C 0.5141(5) 0.42008(14) 0.51385(13) 0.0179(6) Uani 1 1 d . . . . .
C8 C 0.2938(5) 0.42464(15) 0.54543(13) 0.0187(6) Uani 1 1 d . . . . .
C9 C 0.2179(5) 0.48362(15) 0.59265(13) 0.0185(6) Uani 1 1 d . . . . .
C10 C 0.3920(5) 0.54807(16) 0.60830(14) 0.0201(6) Uani 1 1 d . . . . .
C11 C 0.3229(6) 0.58999(15) 0.67246(13) 0.0210(6) Uani 1 1 d . . . . .
C12 C 0.3514(5) 0.54279(14) 0.73585(13) 0.0178(6) Uani 1 1 d . . . . .
C13 C 0.5548(6) 0.49530(15) 0.74530(13) 0.0201(6) Uani 1 1 d . . . . .
C14 C 0.5874(5) 0.45595(15) 0.80504(14) 0.0205(6) Uani 1 1 d . . . . .
C15 C 0.4163(5) 0.46388(14) 0.85705(13) 0.0182(6) Uani 1 1 d . . . . .
C16 C 0.2111(5) 0.51071(15) 0.84786(14) 0.0198(6) Uani 1 1 d . . . . .
C17 C 0.1798(5) 0.54966(15) 0.78784(13) 0.0199(6) Uani 1 1 d . . . . .
C18 C 0.5638(5) 0.15610(15) 0.26869(14) 0.0245(6) Uani 1 1 d . . . . .
H18A H 0.608436 0.122629 0.231373 0.037 Uiso 1 1 calc R U . . .
H18B H 0.461088 0.197613 0.251715 0.037 Uiso 1 1 calc R U . . .
H18C H 0.469438 0.127812 0.302546 0.037 Uiso 1 1 calc R U . . .
C19 C 0.4735(6) 0.66139(15) 0.68102(14) 0.0261(7) Uani 1 1 d . . . . .
C20 C 0.6388(6) 0.68926(15) 0.64004(14) 0.0273(7) Uani 1 1 d . . . . .
C21 C 0.8064(7) 0.71937(17) 0.60076(18) 0.0328(7) Uani 1 1 d . . . . .
C22 C 0.7121(6) 0.35856(19) 0.92442(17) 0.0317(7) Uani 1 1 d . . . . .
H1H H 0.286(7) 0.2876(17) 0.4758(16) 0.048 Uiso 1 1 d . U . . .
H1I H 0.401(6) 0.2028(18) 0.3930(16) 0.048 Uiso 1 1 d . U . . .
H1K H 1.032(7) 0.3297(17) 0.3509(16) 0.048 Uiso 1 1 d . U . . .
H1G H 0.908(6) 0.4138(18) 0.4358(17) 0.048 Uiso 1 1 d . U . . .
H1J H 0.641(7) 0.4588(19) 0.5222(16) 0.048 Uiso 1 1 d . U . . .
H1KK H 0.163(7) 0.3900(18) 0.5365(17) 0.048 Uiso 1 1 d . U . . .
H1L H 0.371(6) 0.5798(18) 0.5709(17) 0.048 Uiso 1 1 d . U . . .
H1M H 0.559(7) 0.5283(19) 0.6089(17) 0.048 Uiso 1 1 d . U . . .
H1N H 0.143(7) 0.6068(18) 0.6675(16) 0.048 Uiso 1 1 d . U . . .
H1B H 0.680(7) 0.4901(17) 0.7107(17) 0.048 Uiso 1 1 d . U . . .
H1A H 0.742(7) 0.4247(18) 0.8112(17) 0.048 Uiso 1 1 d . U . . .
H1C H 0.029(7) 0.5798(17) 0.7810(16) 0.048 Uiso 1 1 d . U . . .
H1D H 0.448(7) 0.6894(18) 0.7221(17) 0.048 Uiso 1 1 d . U . . .
H1E H 0.757(7) 0.7558(18) 0.5634(17) 0.048 Uiso 1 1 d . U . . .
H1F H 0.976(7) 0.7057(18) 0.6023(17) 0.048 Uiso 1 1 d . U . . .
H1R H 0.688(7) 0.3223(19) 0.8896(17) 0.048 Uiso 1 1 d . U . . .
H1S H 0.863(7) 0.3858(19) 0.9138(17) 0.048 Uiso 1 1 d . U . . .
H1T H 0.731(6) 0.3330(18) 0.9706(17) 0.048 Uiso 1 1 d . U . . .

loop_
_atom_site_aniso_label
_atom_site_aniso_U_11
_atom_site_aniso_U_22
_atom_site_aniso_U_33
_atom_site_aniso_U_23
_atom_site_aniso_U_13
_atom_site_aniso_U_12
S1 0.0173(3) 0.0201(3) 0.0219(3) -0.0039(3) 0.0017(3) 0.0000(3)
S2 0.0277(4) 0.0218(3) 0.0202(4) -0.0002(3) 0.0025(3) -0.0005(3)
O1 0.0173(11) 0.0314(10) 0.0222(10) -0.0046(8) 0.0015(9) 0.0006(8)
C1 0.0171(14) 0.0160(12) 0.0150(13) 0.0021(10) -0.0032(11) 0.0025(11)
C2 0.0145(12) 0.0176(12) 0.0199(14) 0.0025(11) -0.0001(11) 0.0021(11)
C3 0.0192(15) 0.0155(12) 0.0201(14) 0.0010(10) 0.0001(12) -0.0001(11)
C4 0.0166(14) 0.0151(13) 0.0194(14) 0.0007(10) -0.0024(11) 0.0018(11)
C5 0.0160(14) 0.0215(14) 0.0186(13) 0.0021(11) 0.0002(11) -0.0007(11)
C6 0.0195(15) 0.0164(13) 0.0192(14) 0.0013(11) -0.0036(12) -0.0022(11)
C7 0.0207(15) 0.0163(12) 0.0167(13) 0.0018(11) -0.0035(11) -0.0012(12)
C8 0.0200(15) 0.0190(13) 0.0170(14) 0.0014(11) -0.0020(11) 0.0001(12)
C9 0.0189(15) 0.0200(14) 0.0165(13) 0.0024(11) -0.0037(11) 0.0026(11)
C10 0.0231(17) 0.0203(14) 0.0167(14) -0.0023(11) -0.0002(11) 0.0015(12)
C11 0.0230(15) 0.0213(14) 0.0185(14) -0.0027(11) -0.0016(12) 0.0019(13)
C12 0.0177(13) 0.0172(13) 0.0184(13) -0.0044(11) -0.0012(12) -0.0004(11)
C13 0.0187(14) 0.0238(14) 0.0179(14) -0.0030(11) -0.0003(12) -0.0004(12)
C14 0.0158(14) 0.0219(13) 0.0236(15) -0.0030(12) 0.0000(12) 0.0001(11)
C15 0.0197(15) 0.0160(13) 0.0190(14) -0.0035(11) 0.0017(11) -0.0043(11)
C16 0.0182(15) 0.0203(14) 0.0210(14) -0.0066(11) 0.0034(12) -0.0017(12)
C17 0.0168(14) 0.0199(13) 0.0230(15) -0.0051(11) -0.0007(12) 0.0001(12)
C18 0.0229(15) 0.0244(14) 0.0264(15) -0.0089(12) -0.0007(13) 0.0004(13)
C19 0.0390(18) 0.0183(14) 0.0211(15) -0.0025(11) -0.0025(14) 0.0028(13)
C20 0.0389(18) 0.0152(13) 0.0278(15) -0.0021(12) -0.0112(14) 0.0030(14)
C21 0.0363(19) 0.0231(16) 0.0389(19) 0.0004(13) -0.0008(16) -0.0053(15)
C22 0.0269(18) 0.0345(18) 0.0338(19) 0.0076(14) 0.0009(15) 0.0061(15)

loop_
_atom_type_symbol
_atom_type_description
_atom_type_scat_dispersion_real
_atom_type_scat_dispersion_imag
_atom_type_scat_source
C C 0.0033 0.0016 'International Tables Vol C Tables 4.2.6.8 and 6.1.1.4'
H H 0.0000 0.0000 'International Tables Vol C Tables 4.2.6.8 and 6.1.1.4'
O O 0.0106 0.0060 'International Tables Vol C Tables 4.2.6.8 and 6.1.1.4'
S S 0.1246 0.1234 'International Tables Vol C Tables 4.2.6.8 and 6.1.1.4'

loop_
_geom_angle_atom_site_label_1
_geom_angle_atom_site_label_2
_geom_angle_atom_site_label_3
_geom_angle
_geom_angle_site_symmetry_1
_geom_angle_site_symmetry_3
_geom_angle_publ_flag
C4 S1 C18 102.84(13) . . ?
C15 S2 C22 103.00(14) . . ?
C2 C1 C7 122.9(2) . . ?
C6 C1 C2 118.1(2) . . ?
C6 C1 C7 118.9(2) . . ?
C3 C2 C1 120.7(2) . . ?
C2 C3 C4 120.6(2) . . ?
C3 C4 S1 123.9(2) . . ?
C3 C4 C5 118.9(2) . . ?
C5 C4 S1 117.1(2) . . ?
C6 C5 C4 120.0(3) . . ?
C5 C6 C1 121.6(3) . . ?
C8 C7 C1 125.7(3) . . ?
C7 C8 C9 126.0(3) . . ?
O1 C9 C8 119.2(2) . . ?
O1 C9 C10 120.5(2) . . ?
C8 C9 C10 120.3(2) . . ?
C9 C10 C11 113.2(2) . . ?
C12 C11 C10 113.5(2) . . ?
C19 C11 C10 112.0(2) . . ?
C19 C11 C12 108.4(2) . . ?
C13 C12 C11 121.7(2) . . ?
C17 C12 C11 120.1(2) . . ?
C17 C12 C13 118.1(2) . . ?
C14 C13 C12 121.3(3) . . ?
C15 C14 C13 120.2(3) . . ?
C14 C15 S2 123.7(2) . . ?
C14 C15 C16 119.0(2) . . ?
C16 C15 S2 117.3(2) . . ?
C17 C16 C15 120.4(3) . . ?
C12 C17 C16 121.1(3) . . ?
C20 C19 C11 127.7(3) . . ?
C19 C20 C21 177.6(3) . . ?

loop_
_geom_bond_atom_site_label_1
_geom_bond_atom_site_label_2
_geom_bond_distance
_geom_bond_site_symmetry_2
_geom_bond_publ_flag
S1 C4 1.761(3) . ?
S1 C18 1.797(3) . ?
S2 C15 1.770(3) . ?
S2 C22 1.799(3) . ?
O1 C9 1.229(3) . ?
C1 C2 1.400(4) . ?
C1 C6 1.390(4) . ?
C1 C7 1.466(4) . ?
C2 C3 1.388(4) . ?
C3 C4 1.393(4) . ?
C4 C5 1.398(4) . ?
C5 C6 1.383(4) . ?
C7 C8 1.338(4) . ?
C8 C9 1.464(4) . ?
C9 C10 1.509(4) . ?
C10 C11 1.522(4) . ?
C11 C12 1.521(4) . ?
C11 C19 1.513(4) . ?
C12 C13 1.390(4) . ?
C12 C17 1.387(4) . ?
C13 C14 1.388(4) . ?
C14 C15 1.388(4) . ?
C15 C16 1.390(4) . ?
C16 C17 1.389(4) . ?
C19 C20 1.300(4) . ?
C20 C21 1.304(5) . ?
